data_1011062
loop_
_publ_author_name
'Hendricks, S B'

_publ_section_title
;
The Crystal Structure of Nacrite Al2 O3 * 2Si O2 * 2H2 O and the
Polymorphism of the Kaolin Minerals.
;
_journal_coden_ASTM ZEKGAX
_journal_name_full
;
Zeitschrift fuer Kristallographie, Kristallgeometrie, Kristallphysik,
Kristallchemie (-144,1977)
;
_journal_page_first 509
_journal_page_last 518
_journal_volume 100
_journal_year 1939
_chemical_compound_source
;
from St. Peters Dome, Pike's peak, Colorado, USA
;
_chemical_formula_structural 'Al2 (Si2 O5) (O H)4'
_chemical_formula_sum 'Al2 H4 O9 Si2'
_chemical_name_mineral 'Nacrite 6M'
_chemical_name_systematic
;
Dialuminium phyllo-disilicate tetrahydroxide
;
_space_group_IT_number 9
_symmetry_cell_setting monoclinic
_symmetry_Int_Tables_number 9
_symmetry_space_group_name_Hall 'C -2yc'
_symmetry_space_group_name_H-M 'C 1 c 1'
_cell_angle_alpha 90
_cell_angle_beta 90.33(17)
_cell_angle_gamma 90
_cell_formula_units_Z 12
_cell_length_a 8.94(2)
_cell_length_b 5.14(2)
_cell_length_c 43.0(2)
_cell_volume 1975.9
_cod_original_formula_sum 'H4 Al2 O9 Si2'
_cod_database_code 1011062

loop_
_symmetry_equiv_pos_as_xyz
x,y,z
x,-y,1/2+z
1/2+x,1/2+y,z
1/2+x,1/2-y,1/2+z

loop_
_atom_site_label
_atom_site_type_symbol
_atom_site_symmetry_multiplicity
_atom_site_Wyckoff_symbol
_atom_site_fract_x
_atom_site_fract_y
_atom_site_fract_z
_atom_site_occupancy
_atom_site_attached_hydrogens
_atom_site_calc_flag
Al1 Al3+ 4 a 0.8333 0.1667 0.064 1. 0 d
Al2 Al3+ 4 a 0.1667 0.1667 0.064 1. 0 d
Al3 Al3+ 4 a 0.5 0.1667 0.7307 1. 0 d
Al4 Al3+ 4 a 0.8333 0.1667 0.7307 1. 0 d
Al5 Al3+ 4 a 0.1667 0.1667 0.3973 1. 0 d
Al6 Al3+ 4 a 0.5 0.1667 0.3973 1. 0 d
Si1 Si4+ 4 a 0. 0. 0.6667 1. 0 d
Si2 Si4+ 4 a 0.6667 0. 0.3333 1. 0 d
Si3 Si4+ 4 a 0.3333 0. 0. 1. 0 d
Si4 Si4+ 4 a 0. 0. 0.3333 1. 0 d
Si5 Si4+ 4 a 0.6667 0. 0. 1. 0 d
Si6 Si4+ 4 a 0.3333 0. 0.6667 1. 0 d
O1 O2- 4 a 0. 0. 0.703 1. 0 d
O2 O2- 4 a 0.6667 0. 0.37 1. 0 d
O3 O2- 4 a 0.3333 0. 0.036 1. 0 d
O4 O2- 4 a 0. 0. 0.37 1. 0 d
O5 O2- 4 a 0.6667 0. 0.037 1. 0 d
O6 O2- 4 a 0.3333 0. 0.703 1. 0 d
O7 O2- 4 a 0. 0. 0.037 1. 1 d
O8 O2- 4 a 0.6667 0. 0.704 1. 1 d
O9 O2- 4 a 0.3333 0. 0.37 1. 1 d
O10 O2- 4 a 0.25 0.25 -0.012 1. 0 d
O11 O2- 4 a 0.917 0.25 0.655 1. 0 d
O12 O2- 4 a 0.583 0.25 0.321 1. 0 d
O13 O2- 4 a 0. 0.5 -0.012 1. 0 d
O14 O2- 4 a 0.6667 0.5 0.655 1. 0 d
O15 O2- 4 a 0.3333 0.5 0.321 1. 0 d
O16 O2- 4 a 0.75 0.25 -0.012 1. 0 d
O17 O2- 4 a 0.417 0.25 0.655 1. 0 d
O18 O2- 4 a 0.083 0.25 0.321 1. 0 d
O19 O2- 4 a 0.6665 0.3335 0.086 1. 1 d
O20 O2- 4 a 0.3332 0.3335 0.7527 1. 1 d
O21 O2- 4 a -0.0002 0.3335 0.4193 1. 1 d
O22 O2- 4 a 0. 0.333 0.086 1. 1 d
O23 O2- 4 a 0.6667 0.333 0.4193 1. 1 d
O24 O2- 4 a 0.3333 0.333 0.7527 1. 1 d
O25 O2- 4 a 0.3335 0.3335 0.086 1. 1 d
O26 O2- 4 a 0.6668 0.3335 0.4193 1. 1 d
O27 O2- 4 a 0.0002 0.3335 0.7527 1. 1 d

loop_
_atom_type_symbol
_atom_type_oxidation_number
Al3+ 3.000
Si4+ 4.000
O2- -2.000
H1+ 1.000
